data_1537419
loop_
_publ_author_name
'Hoppe, R.'
'Roehrborn, H.J.'

_publ_section_title
;
 Ueber Oxomercurate(II): Na2 Hg O2 und K2 Hg O2
;
_journal_name_full Naturwissenschaften
_journal_page_first 419
_journal_page_last 420
_journal_volume 49
_journal_year 1962
_chemical_formula_sum 'Hg Na2 O2'
_chemical_name_systematic 'Na2 (Hg O2)'
_space_group_IT_number 139
_symmetry_space_group_name_Hall '-I 4 2'
_symmetry_space_group_name_H-M 'I 4/m m m'
_cell_angle_alpha 90
_cell_angle_beta 90
_cell_angle_gamma 90
_cell_formula_units_Z 2
_cell_length_a 3.413
_cell_length_b 3.413
_cell_length_c 13.3
_cell_volume 154.926
_citation_journal_id_ASTM NATWAY
_cod_data_source_file Hoppe_NATWAY_1962_1853.cif
_cod_data_source_block Hg1Na2O2
_cod_original_formula_sum 'Hg1 Na2 O2'
_cod_database_code 1537419

loop_
_symmetry_equiv_pos_as_xyz
x,y,z
-y,x,z
-x,-y,z
y,-x,z
x,-y,-z
y,x,-z
-x,y,-z
-y,-x,-z
-x,-y,-z
y,-x,-z
x,y,-z
-y,x,-z
-x,y,z
-y,-x,z
x,-y,z
y,x,z
x+1/2,y+1/2,z+1/2
-y+1/2,x+1/2,z+1/2
-x+1/2,-y+1/2,z+1/2
y+1/2,-x+1/2,z+1/2
x+1/2,-y+1/2,-z+1/2
y+1/2,x+1/2,-z+1/2
-x+1/2,y+1/2,-z+1/2
-y+1/2,-x+1/2,-z+1/2
-x+1/2,-y+1/2,-z+1/2
y+1/2,-x+1/2,-z+1/2
x+1/2,y+1/2,-z+1/2
-y+1/2,x+1/2,-z+1/2
-x+1/2,y+1/2,z+1/2
-y+1/2,-x+1/2,z+1/2
x+1/2,-y+1/2,z+1/2
y+1/2,x+1/2,z+1/2

loop_
_atom_site_label
_atom_site_type_symbol
_atom_site_fract_x
_atom_site_fract_y
_atom_site_fract_z
_atom_site_occupancy
_atom_site_U_iso_or_equiv
Na1 Na+1 0 0 0.325 1 0.0
O1 O-2 0 0 0.148 1 0.0
Hg1 Hg+2 0 0 0 1 0.0
